data_1570548
loop_
_publ_author_name
'Manvell, Anna Schannong'
'Pfleger, Rouven'
'Bonde, Niels Andreas'
'Briganti, Matteo'
'Mattei, Carlo Andrea'
'Nannestad, Theis Brock'
'Weihe, H&#xf8;gni'
'Powell, Annie K.'
'Ollivier, Jacques'
'Bendix, Jesper'
'Perfetti, Mauro'

_publ_section_title
;
 LnDOTA puppeteering: removing the water molecule and imposing tetragonal
 symmetry.
;
_journal_issue 1
_journal_name_full 'Chemical science'
_journal_page_first 113
_journal_page_last 123
_journal_paper_doi 10.1039/d3sc03928e
_journal_volume 15
_journal_year 2023
_chemical_formula_moiety 'C16 H24 N4 O8 Yb, 3(C4 H12 N), 2(Cl), 6(H2 O)'
_chemical_formula_sum 'C28 H72 Cl2 N7 O14 Yb'
_chemical_formula_weight 974.87
_space_group_crystal_system tetragonal
_space_group_IT_number 100
_space_group_name_Hall 'P 4 -2ab'
_space_group_name_H-M_alt 'P 4 b m'
_atom_sites_solution_hydrogens mixed
_atom_sites_solution_primary dual
_audit_creation_method SHELXL-2018/3
_audit_update_record
;
2023-07-13 deposited with the CCDC.	2023-10-27 downloaded from the CCDC.
;
_cell_angle_alpha 90
_cell_angle_beta 90
_cell_angle_gamma 90
_cell_formula_units_Z 2
_cell_length_a 17.3928(6)
_cell_length_b 17.3928(6)
_cell_length_c 6.7688(3)
_cell_measurement_reflns_used 9905
_cell_measurement_temperature 100(2)
_cell_measurement_theta_max 32.99
_cell_measurement_theta_min 2.34
_cell_volume 2047.63(13)
_computing_cell_refinement 'SAINT V8.40A (?, 2016)'
_computing_data_reduction 'SAINT V8.40A (?, 2016)'
_computing_molecular_graphics 'Olex2 (Dolomanov et al., 2009)'
_computing_publication_material 'Olex2 (Dolomanov et al., 2009)'
_computing_structure_refinement 'ShelXL (Sheldrick, 2015)'
_computing_structure_solution 'ShelXT (Sheldrick, 2015)'
_diffrn_ambient_temperature 100(2)
_diffrn_measured_fraction_theta_full 0.999
_diffrn_measured_fraction_theta_max 0.999
_diffrn_measurement_device_type 'Bruker APEX-II CCD'
_diffrn_measurement_method '\f and \w scans'
_diffrn_radiation_type MoK\a
_diffrn_radiation_wavelength 0.71073
_diffrn_reflns_av_R_equivalents 0.0493
_diffrn_reflns_av_unetI/netI 0.0178
_diffrn_reflns_Laue_measured_fraction_full 0.999
_diffrn_reflns_Laue_measured_fraction_max 0.999
_diffrn_reflns_limit_h_max 22
_diffrn_reflns_limit_h_min -22
_diffrn_reflns_limit_k_max 22
_diffrn_reflns_limit_k_min -22
_diffrn_reflns_limit_l_max 8
_diffrn_reflns_limit_l_min -8
_diffrn_reflns_number 41527
_diffrn_reflns_point_group_measured_fraction_full 0.999
_diffrn_reflns_point_group_measured_fraction_max 1.000
_diffrn_reflns_theta_full 25.242
_diffrn_reflns_theta_max 27.085
_diffrn_reflns_theta_min 2.342
_exptl_absorpt_coefficient_mu 2.482
_exptl_absorpt_correction_T_max 0.7467
_exptl_absorpt_correction_T_min 0.5748
_exptl_absorpt_correction_type none
_exptl_absorpt_process_details
;
SADABS-2016/2 (Bruker,2016/2) was used for absorption correction.
wR2(int) was 0.0956 before and 0.0736 after correction.
The Ratio of minimum to maximum transmission is 0.7698.
The \l/2 correction factor is Not present.
;
_exptl_crystal_colour 'clear whiteish white'
_exptl_crystal_colour_lustre clear
_exptl_crystal_colour_modifier whiteish
_exptl_crystal_colour_primary white
_exptl_crystal_density_diffrn 1.581
_exptl_crystal_description needle
_exptl_crystal_F_000 1010
_refine_diff_density_max 0.314
_refine_diff_density_min -0.340
_refine_diff_density_rms 0.057
_refine_ls_abs_structure_details
;
 Refined as an inversion twin.
;
_refine_ls_abs_structure_Flack 0.369(10)
_refine_ls_extinction_method none
_refine_ls_goodness_of_fit_ref 1.134
_refine_ls_hydrogen_treatment mixed
_refine_ls_matrix_type full
_refine_ls_number_parameters 148
_refine_ls_number_reflns 2374
_refine_ls_number_restraints 16
_refine_ls_restrained_S_all 1.138
_refine_ls_R_factor_all 0.0213
_refine_ls_R_factor_gt 0.0150
_refine_ls_shift/su_max 0.001
_refine_ls_shift/su_mean 0.000
_refine_ls_structure_factor_coef Fsqd
_refine_ls_weighting_details 'w=1/[\s^2^(Fo^2^)+(0.0124P)^2^+1.1000P] where P=(Fo^2^+2Fc^2^)/3'
_refine_ls_weighting_scheme calc
_refine_ls_wR_factor_gt 0.0328
_refine_ls_wR_factor_ref 0.0344
_reflns_Friedel_coverage 0.843
_reflns_Friedel_fraction_full 1.000
_reflns_Friedel_fraction_max 1.000
_reflns_number_gt 2055
_reflns_number_total 2374
_reflns_threshold_expression 'I > 2\s(I)'
_cod_data_source_file d3sc03928e2.cif
_cod_data_source_block mo_D8V4611_0m_d_AL_DSR
_cod_depositor_comments 'Adding full bibliography for 1570548--1570554.cif.'
_cod_original_cell_volume 2047.63(17)
_cod_database_code 1570548
_shelx_shelxl_version_number 2018/3
_shelx_space_group_comment
;
The symmetry employed for this shelxl refinement is uniquely defined
by the following loop, which should always be used as a source of
symmetry information in preference to the above space-group names.
They are only intended as comments.
;

loop_
_space_group_symop_operation_xyz
'x, y, z'
'-x, -y, z'
'-y, x, z'
'y, -x, z'
'x+1/2, -y+1/2, z'
'-x+1/2, y+1/2, z'
'-y+1/2, -x+1/2, z'
'y+1/2, x+1/2, z'

loop_
_atom_site_label
_atom_site_type_symbol
_atom_site_fract_x
_atom_site_fract_y
_atom_site_fract_z
_atom_site_U_iso_or_equiv
_atom_site_adp_type
_atom_site_occupancy
_atom_site_site_symmetry_order
_atom_site_calc_flag
_atom_site_refinement_flags_posn
_atom_site_refinement_flags_adp
_atom_site_refinement_flags_occupancy
_atom_site_disorder_assembly
_atom_site_disorder_group
Yb1 Yb 0.000000 0.000000 0.84610(6) 0.00658(6) Uani 1 4 d S T P . .
Cl1 Cl -0.16315(6) 0.33685(6) 1.09823(19) 0.0230(3) Uani 1 2 d S T P . .
O1 O 0.05205(13) 0.10281(13) 0.6878(3) 0.0099(4) Uani 1 1 d . . . . .
O2 O 0.03284(14) 0.22622(13) 0.6119(4) 0.0164(5) Uani 1 1 d . . . . .
N1 N 0.00490(17) 0.11801(15) 1.0618(3) 0.0094(5) Uani 1 1 d . . . . .
C1 C 0.0275(2) 0.1704(2) 0.7249(5) 0.0105(8) Uani 1 1 d . . . . .
C2 C -0.0100(2) 0.1826(2) 0.9252(6) 0.0115(8) Uani 1 1 d . . . . .
H2A H 0.009910 0.230703 0.984329 0.014 Uiso 1 1 calc R U . . .
H2B H -0.066160 0.188481 0.907228 0.014 Uiso 1 1 calc R U . . .
C3 C 0.08328(19) 0.12861(19) 1.1481(5) 0.0112(6) Uani 1 1 d . . . . .
H3A H 0.080422 0.165546 1.259199 0.013 Uiso 1 1 calc R U . . .
H3B H 0.117942 0.150446 1.046614 0.013 Uiso 1 1 calc R U . . .
C4 C 0.11601(19) 0.05324(19) 1.2216(4) 0.0108(7) Uani 1 1 d . . . . .
H4A H 0.168756 0.061761 1.272090 0.013 Uiso 1 1 calc R U . . .
H4B H 0.084134 0.033871 1.332118 0.013 Uiso 1 1 calc R U . . .
N1_1 N 0.24940(16) 0.25060(16) 0.5937(5) 0.0135(8) Uani 1 2 d DS T P . .
C1_1 C 0.2165(2) 0.2835(2) 0.7800(7) 0.0190(12) Uani 1 2 d DS T P . .
H1A_1 H 0.229561 0.338201 0.788805 0.029 Uiso 0.5 1 calc R U P . .
H1B_1 H 0.237959 0.256254 0.894137 0.029 Uiso 0.5 2 calc R U P . .
H1C_1 H 0.160475 0.277550 0.778969 0.029 Uiso 0.5 1 calc R U P . .
C2_1 C 0.23601(19) 0.16575(19) 0.5880(5) 0.0169(7) Uani 1 1 d D . . . .
H2A_1 H 0.257785 0.144530 0.466119 0.025 Uiso 1 1 calc R U . . .
H2B_1 H 0.180640 0.155428 0.591896 0.025 Uiso 1 1 calc R U . . .
H2C_1 H 0.260828 0.141650 0.702302 0.025 Uiso 1 1 calc R U . . .
C3_1 C 0.2122(2) 0.2878(2) 0.4198(7) 0.0201(12) Uani 1 2 d DS T P . .
H3A_1 H 0.229351 0.262398 0.298362 0.030 Uiso 0.5 1 calc R U P . .
H3B_1 H 0.226491 0.342303 0.415357 0.030 Uiso 0.5 1 calc R U P . .
H3C_1 H 0.156183 0.283274 0.431301 0.030 Uiso 0.5 1 calc R U P . .
N1_2 N 0.000000 0.500000 0.7862(10) 0.0288(18) Uani 1 4 d DS T P . .
C1_2 C 0.000000 0.500000 1.0096(14) 0.053(3) Uani 1 4 d DS T P A .
H1A_2 H 0.053122 0.500253 1.057812 0.080 Uiso 0.25 1 calc R U P . .
H1B_2 H -0.026342 0.453868 1.057811 0.080 Uiso 0.25 1 calc R U P . .
H1C_2 H -0.026780 0.545879 1.057812 0.080 Uiso 0.25 1 calc R U P . .
C2_2 C 0.0768(7) 0.5200(8) 0.726(2) 0.089(6) Uani 0.5 1 d D . P A -1
H2A_2 H 0.113333 0.482925 0.780905 0.134 Uiso 0.5 1 calc R U P A -1
H2B_2 H 0.089304 0.571695 0.773397 0.134 Uiso 0.5 1 calc R U P A -1
H2C_2 H 0.080016 0.519031 0.581001 0.134 Uiso 0.5 1 calc R U P A -1
C3_2 C -0.062(3) 0.551(3) 0.697(3) 0.072(12) Uani 0.25 1 d D . P A -1
H3A_2 H -0.111304 0.539619 0.759645 0.108 Uiso 0.25 1 calc R U P A -1
H3B_2 H -0.065358 0.541085 0.554838 0.108 Uiso 0.25 1 calc R U P A -1
H3C_2 H -0.048531 0.605030 0.719251 0.108 Uiso 0.25 1 calc R U P A -1
O3 O 0.1321(2) 0.3679(2) 1.0846(8) 0.0532(13) Uani 1 2 d DS T P . .
H31 H 0.088(2) 0.355(2) 1.150(7) 0.080 Uiso 1 1 d D U . . .
O4 O 0.00202(18) 0.32851(17) 1.2998(4) 0.0338(8) Uani 1 1 d G . . . .
H41 H -0.043194 0.333628 1.253094 0.051 Uiso 1 1 d G U . . .
H42 H 0.002479 0.292755 1.384286 0.051 Uiso 1 1 d G U . . .

loop_
_atom_site_aniso_label
_atom_site_aniso_U_11
_atom_site_aniso_U_22
_atom_site_aniso_U_33
_atom_site_aniso_U_23
_atom_site_aniso_U_13
_atom_site_aniso_U_12
Yb1 0.00726(7) 0.00726(7) 0.00521(9) 0.000 0.000 0.000
Cl1 0.0265(4) 0.0265(4) 0.0158(5) -0.0012(4) -0.0012(4) 0.0048(6)
O1 0.0094(12) 0.0107(12) 0.0096(10) -0.0005(9) 0.0009(9) 0.0006(9)
O2 0.0210(12) 0.0121(12) 0.0162(11) 0.0053(10) 0.0000(11) -0.0012(10)
N1 0.0111(14) 0.0089(12) 0.0083(11) 0.0006(10) 0.0008(12) 0.0005(12)
C1 0.0082(18) 0.013(2) 0.0099(17) 0.0028(15) -0.0031(15) -0.0017(16)
C2 0.014(2) 0.0071(17) 0.0136(16) 0.0024(13) 0.0007(15) 0.0023(14)
C3 0.0115(16) 0.0098(16) 0.0123(15) -0.0010(12) -0.0005(13) -0.0011(13)
C4 0.0116(17) 0.0134(17) 0.0073(15) -0.0032(13) -0.0011(12) -0.0005(14)
N1_1 0.0148(12) 0.0148(12) 0.0109(16) -0.0020(17) 0.0020(17) -0.0059(15)
C1_1 0.0212(17) 0.0212(17) 0.015(2) -0.0068(14) 0.0068(14) -0.006(2)
C2_1 0.0190(17) 0.0145(17) 0.0171(16) -0.0022(15) 0.0021(15) -0.0084(14)
C3_1 0.0233(18) 0.0233(18) 0.014(2) 0.0037(15) -0.0037(15) -0.007(2)
N1_2 0.029(2) 0.029(2) 0.029(5) 0.000 0.000 -0.006(4)
C1_2 0.066(5) 0.066(5) 0.028(6) 0.000 0.000 -0.009(7)
C2_2 0.040(7) 0.149(15) 0.078(9) 0.020(10) 0.017(6) -0.031(9)
C3_2 0.06(3) 0.11(4) 0.055(12) -0.03(2) -0.03(2) 0.038(18)
O3 0.060(2) 0.060(2) 0.039(3) -0.0074(19) 0.0074(19) 0.008(3)
O4 0.0322(14) 0.0339(15) 0.035(2) 0.0173(12) -0.0127(15) -0.0070(19)

loop_
_atom_type_symbol
_atom_type_description
_atom_type_scat_dispersion_real
_atom_type_scat_dispersion_imag
_atom_type_scat_source
C C 0.0033 0.0016 'International Tables Vol C Tables 4.2.6.8 and 6.1.1.4'
H H 0.0000 0.0000 'International Tables Vol C Tables 4.2.6.8 and 6.1.1.4'
Cl Cl 0.1484 0.1585 'International Tables Vol C Tables 4.2.6.8 and 6.1.1.4'
N N 0.0061 0.0033 'International Tables Vol C Tables 4.2.6.8 and 6.1.1.4'
O O 0.0106 0.0060 'International Tables Vol C Tables 4.2.6.8 and 6.1.1.4'
Yb Yb -0.3850 5.5486 'International Tables Vol C Tables 4.2.6.8 and 6.1.1.4'

loop_
_geom_angle_atom_site_label_1
_geom_angle_atom_site_label_2
_geom_angle_atom_site_label_3
_geom_angle
_geom_angle_site_symmetry_1
_geom_angle_site_symmetry_3
_geom_angle_publ_flag
O1 Yb1 O1 123.74(11) . 2 ?
O1 Yb1 O1 77.16(5) . 3 ?
O1 Yb1 O1 77.15(5) 2 3 ?
O1 Yb1 O1 77.15(5) . 4 ?
O1 Yb1 O1 77.15(5) 2 4 ?
O1 Yb1 O1 123.74(11) 3 4 ?
O1 Yb1 N1 88.59(8) . 4 ?
O1 Yb1 N1 124.81(8) 2 4 ?
O1 Yb1 N1 158.03(8) 3 4 ?
O1 Yb1 N1 67.60(8) 4 4 ?
O1 Yb1 N1 124.81(8) . 3 ?
O1 Yb1 N1 88.59(8) 2 3 ?
O1 Yb1 N1 67.60(8) 3 3 ?
O1 Yb1 N1 158.03(8) 4 3 ?
N1 Yb1 N1 109.19(11) 4 3 ?
O1 Yb1 N1 158.03(8) . 2 ?
O1 Yb1 N1 67.60(8) 2 2 ?
O1 Yb1 N1 124.81(8) 3 2 ?
O1 Yb1 N1 88.59(8) 4 2 ?
N1 Yb1 N1 70.39(6) 4 2 ?
N1 Yb1 N1 70.39(6) 3 2 ?
O1 Yb1 N1 67.60(8) . . ?
O1 Yb1 N1 158.03(8) 2 . ?
O1 Yb1 N1 88.59(8) 3 . ?
O1 Yb1 N1 124.81(8) 4 . ?
N1 Yb1 N1 70.39(6) 4 . ?
N1 Yb1 N1 70.39(6) 3 . ?
N1 Yb1 N1 109.19(11) 2 . ?
C1 O1 Yb1 119.9(2) . . ?
C2 N1 C4 110.8(3) . 3 ?
C2 N1 C3 108.1(3) . . ?
C4 N1 C3 109.9(2) 3 . ?
C2 N1 Yb1 104.5(2) . . ?
C4 N1 Yb1 112.39(18) 3 . ?
C3 N1 Yb1 110.97(19) . . ?
O2 C1 O1 125.1(3) . . ?
O2 C1 C2 118.3(3) . . ?
O1 C1 C2 116.6(4) . . ?
O2 C1 Yb1 156.9(3) . . ?
O1 C1 Yb1 39.25(17) . . ?
C2 C1 Yb1 80.3(3) . . ?
N1 C2 C1 112.2(3) . . ?
N1 C3 C4 111.4(3) . . ?
N1 C4 C3 111.1(2) 4 . ?
C3_1 N1_1 C2_1 109.9(2) . 7 ?
C3_1 N1_1 C2_1 109.9(2) . . ?
C2_1 N1_1 C2_1 107.9(3) 7 . ?
C3_1 N1_1 C1_1 109.4(4) . . ?
C2_1 N1_1 C1_1 109.8(2) 7 . ?
C2_1 N1_1 C1_1 109.8(2) . . ?
C2_2 N1_2 C1_2 106.6(7) . . ?
C2_2 N1_2 C3_2 114(2) . . ?
C1_2 N1_2 C3_2 113.4(9) . . ?

loop_
_geom_bond_atom_site_label_1
_geom_bond_atom_site_label_2
_geom_bond_distance
_geom_bond_site_symmetry_2
_geom_bond_publ_flag
Yb1 O1 2.273(2) . ?
Yb1 O1 2.273(2) 2 ?
Yb1 O1 2.273(2) 3 ?
Yb1 O1 2.273(2) 4 ?
Yb1 N1 2.520(2) 4 ?
Yb1 N1 2.520(2) 3 ?
Yb1 N1 2.520(2) 2 ?
Yb1 N1 2.520(2) . ?
O1 C1 1.276(5) . ?
O2 C1 1.239(4) . ?
N1 C2 1.478(4) . ?
N1 C4 1.481(4) 3 ?
N1 C3 1.495(4) . ?
C1 C2 1.520(5) . ?
C3 C4 1.513(5) . ?
N1_1 C3_1 1.492(6) . ?
N1_1 C2_1 1.494(4) 7 ?
N1_1 C2_1 1.495(4) . ?
N1_1 C1_1 1.498(6) . ?
N1_2 C2_2 1.440(11) . ?
N1_2 C1_2 1.512(14) . ?
N1_2 C3_2 1.518(16) . ?
